data_7106417
loop_
_publ_author_name
'Eleni Kotsapa'
'Mark T. Weller'

_publ_section_title
;
 Vanadium fluoroarsenates-folding sheets into highly corrugated layers and
 crystalline arrays of large inorganic tubes
;
_journal_issue 21
_journal_name_full Chem.Commun.
_journal_page_first 6132
_journal_page_last 6134
_journal_paper_doi 10.1039/c1cc11513h
_journal_volume 47
_journal_year 2011
_chemical_formula_sum 'As12 F27 O99.69 V36'
_chemical_formula_weight 4840.92
_space_group_IT_number 176
_symmetry_cell_setting hexagonal
_symmetry_space_group_name_Hall '-P 6c'
_symmetry_space_group_name_H-M 'P 63/m'
_atom_sites_solution_hydrogens geom
_atom_sites_solution_primary direct
_atom_sites_solution_secondary difmap
_audit_creation_method SHELXL-97
_cell_angle_alpha 90.00
_cell_angle_beta 90.00
_cell_angle_gamma 120.00
_cell_formula_units_Z 2
_cell_length_a 32.3426(8)
_cell_length_b 32.3426(8)
_cell_length_c 10.6928(4)
_cell_measurement_reflns_used 141811
_cell_measurement_temperature 120(2)
_cell_measurement_theta_max 27.48
_cell_measurement_theta_min 2.91
_cell_volume 9686.6(5)
_computing_cell_refinement 'DENZO (Otwinowski & Minor, 1997) & COLLECT (Hooft, R.W.W., 1998)'
_computing_data_collection 'COLLECT (Hooft, R.W.W., 1998)'
_computing_data_reduction 'DENZO (Otwinowski & Minor, 1997) & COLLECT (Hooft, R.W.W., 1998)'
_computing_molecular_graphics
;
Images generated using CrystalMaker: a crystal and molecular
structures program for Mac and Windows. CrystalMaker Software Ltd,
Oxford, England (www.crystalmaker.com)
;
_computing_publication_material 'WINGX (Farrugia, 1998)'
_computing_structure_refinement 'SHELXL-97 (Sheldrick, 2008)'
_computing_structure_solution 'SHELXS-97 (Sheldrick, 1997)'
_diffrn_ambient_temperature 120(2)
_diffrn_detector_area_resol_mean 9.091
_diffrn_measured_fraction_theta_full 0.997
_diffrn_measured_fraction_theta_max 0.997
_diffrn_measurement_device_type 'Bruker-Nonius CCD camera on \k-goniostat'
_diffrn_measurement_method '\f & \w scans to fill the asymmetric unit'
_diffrn_radiation_monochromator '10cm confocal mirrors'
_diffrn_radiation_source 'Bruker Nonius FR591 Rotating Anode'
_diffrn_radiation_type MoK\a
_diffrn_radiation_wavelength 0.71073
_diffrn_reflns_av_R_equivalents 0.0000
_diffrn_reflns_av_sigmaI/netI 0.1600
_diffrn_reflns_limit_h_max 0
_diffrn_reflns_limit_h_min -32
_diffrn_reflns_limit_k_max 38
_diffrn_reflns_limit_k_min 0
_diffrn_reflns_limit_l_max 12
_diffrn_reflns_limit_l_min 0
_diffrn_reflns_number 6027
_diffrn_reflns_theta_full 25.03
_diffrn_reflns_theta_max 25.03
_diffrn_reflns_theta_min 3.16
_diffrn_standards_number 0
_exptl_absorpt_coefficient_mu 3.770
_exptl_absorpt_correction_T_max 0.9633
_exptl_absorpt_correction_T_min 0.8638
_exptl_absorpt_correction_type multi-scan
_exptl_absorpt_process_details
;
SADABS V2.10 (Sheldrick, G.M., 2003)
;
_exptl_crystal_colour green
_exptl_crystal_density_diffrn 1.678
_exptl_crystal_density_method 'not measured'
_exptl_crystal_description needle
_exptl_crystal_F_000 4582
_exptl_crystal_size_max 0.04
_exptl_crystal_size_mid 0.01
_exptl_crystal_size_min 0.01
_refine_diff_density_max 1.505
_refine_diff_density_min -1.226
_refine_diff_density_rms 0.183
_refine_ls_extinction_method none
_refine_ls_goodness_of_fit_ref 0.945
_refine_ls_matrix_type full
_refine_ls_number_parameters 298
_refine_ls_number_reflns 6027
_refine_ls_number_restraints 103
_refine_ls_restrained_S_all 0.943
_refine_ls_R_factor_all 0.1736
_refine_ls_R_factor_gt 0.1006
_refine_ls_shift/su_max 0.031
_refine_ls_shift/su_mean 0.001
_refine_ls_structure_factor_coef Fsqd
_refine_ls_weighting_details 'calc w=1/[\s^2^(Fo^2^)+(0.1691P)^2^+0.0000P] where P=(Fo^2^+2Fc^2^)/3'
_refine_ls_weighting_scheme calc
_refine_ls_wR_factor_gt 0.2663
_refine_ls_wR_factor_ref 0.2950
_reflns_number_gt 2644
_reflns_number_total 6027
_reflns_threshold_expression >2\s(I)
_cod_data_source_file c1cc11513h.txt
_cod_data_source_block 2009ek00210
_cod_original_sg_symbol_H-M P6(3)/m
_cod_database_code 7106417

loop_
_symmetry_equiv_pos_as_xyz
'x, y, z'
'-y, x-y, z'
'-x+y, -x, z'
'-x, -y, z+1/2'
'y, -x+y, z+1/2'
'x-y, x, z+1/2'
'-x, -y, -z'
'y, -x+y, -z'
'x-y, x, -z'
'x, y, -z-1/2'
'-y, x-y, -z-1/2'
'-x+y, -x, -z-1/2'

loop_
_atom_site_label
_atom_site_type_symbol
_atom_site_fract_x
_atom_site_fract_y
_atom_site_fract_z
_atom_site_U_iso_or_equiv
_atom_site_adp_type
_atom_site_occupancy
_atom_site_symmetry_multiplicity
_atom_site_calc_flag
_atom_site_refinement_flags
_atom_site_disorder_assembly
_atom_site_disorder_group
V6A V 0.0857(3) 0.2577(3) 0.4213(7) 0.0947(11) Uani 0.50 1 d P . 1
V6B V 0.0018(3) 0.2278(3) 0.4231(7) 0.0947(11) Uani 0.50 1 d P . 1
V6C V 0.1143(3) 0.2874(3) 0.3566(7) 0.0947(11) Uani 0.50 1 d P . 1
V6D V -0.0202(3) 0.2387(3) 0.3586(7) 0.0947(11) Uani 0.50 1 d P . 1
As1 As -0.03838(7) 0.32215(8) 0.2500 0.0559(6) Uani 1 2 d S . .
As2 As -0.17995(6) 0.33284(6) 0.49980(14) 0.0615(5) Uani 1 1 d . . .
As3 As 0.16605(7) 0.39546(8) 0.2500 0.0516(6) Uani 1 2 d SD . .
V1 V -0.06938(8) 0.38856(9) 0.39722(18) 0.0494(7) Uani 1 1 d . . .
V2 V -0.14904(12) 0.40034(11) 0.2500 0.0475(9) Uani 1 2 d S . .
V3 V 0.32310(12) 0.56618(12) 0.2500 0.0516(9) Uani 1 2 d S . .
V4 V 0.22867(9) 0.49397(10) 0.39929(19) 0.0536(7) Uani 1 1 d . . .
V5 V 0.06126(11) 0.34623(12) 0.3856(3) 0.0806(10) Uani 1 1 d . . .
O1 O 0.0221(4) 0.3569(6) 0.2500 0.068(4) Uani 1 2 d SU . .
O2 O -0.0563(7) 0.2637(7) 0.2500 0.059(7) Uani 1 2 d SU . .
O3 O -0.0603(4) 0.3325(4) 0.3830(10) 0.078(3) Uani 1 1 d U . .
O4 O -0.0288(3) 0.4192(4) 0.5000(9) 0.077(3) Uani 1 1 d U . .
O5 O -0.1225(4) 0.3488(4) 0.5062(9) 0.082(3) Uani 1 1 d U . .
O6 O -0.1660(5) 0.4398(5) 0.2500 0.070(4) Uani 1 2 d SU . .
O7 O -0.1928(3) 0.3557(3) 0.3727(9) 0.067(3) Uani 1 1 d U . .
O8 O -0.1921(4) 0.3548(3) 0.6309(10) 0.072(3) Uani 1 1 d U . .
O9 O 0.2722(3) 0.4846(4) 0.5063(9) 0.074(3) Uani 1 1 d U . .
O10 O 0.3574(5) 0.6227(6) 0.2500 0.077(4) Uani 1 2 d SU . .
O11 O 0.1967(4) 0.5006(5) 0.5032(8) 0.086(4) Uani 1 1 d U . .
O12 O 0.1940(3) 0.4232(4) 0.3793(8) 0.065(3) Uani 1 1 d U . .
O13 O 0.1628(5) 0.3426(4) 0.2500 0.092(5) Uani 1 2 d SDU . .
O14 O 0.1092(4) 0.3866(6) 0.2500 0.066(4) Uani 1 2 d SU . .
O15 O 0.0690(4) 0.3815(4) 0.4896(9) 0.074(3) Uani 1 1 d U . .
O16 O 0.0060(5) 0.2871(5) 0.4444(16) 0.134(6) Uani 1 1 d U . .
O17 O 0.1006(5) 0.3208(5) 0.4586(11) 0.112(4) Uani 1 1 d U . .
F1 F 0.0528(4) 0.2935(5) 0.2500 0.082(4) Uani 1 2 d S . .
F2 F -0.0348(4) 0.4125(4) 0.2500 0.059(3) Uani 1 2 d S . .
F3 F -0.0999(3) 0.4264(3) 0.3726(7) 0.075(3) Uani 1 1 d . . .
F4 F -0.1211(3) 0.3495(4) 0.2500 0.058(3) Uani 1 2 d S . .
F5 F 0.1991(3) 0.4976(4) 0.2500 0.051(3) Uani 1 2 d S . .
F6 F 0.2719(3) 0.4892(4) 0.2500 0.049(3) Uani 1 2 d S . .
F7 F 0.2795(3) 0.5590(3) 0.3776(8) 0.079(3) Uani 1 1 d . . .
OX1 O -0.0129(13) 0.2495(13) 0.2500 0.034(16) Uiso 0.31(4) 2 d SP . .
OX2 O -0.0278(16) 0.2028(18) 0.2500 0.10(2) Uiso 0.40(5) 2 d SP . .
OX4 O 0.107(3) 0.260(3) 0.2500 0.20(5) Uiso 0.42(9) 2 d SP . .
OX5 O 0.1507(16) 0.2778(15) 0.438(4) 0.15(2) Uiso 0.40(4) 1 d P . .
OX6 O -0.035(2) 0.191(2) 0.532(5) 0.09(3) Uiso 0.20(4) 1 d P . .
OX7 O 0.1126(18) 0.2443(19) 0.557(5) 0.07(2) Uiso 0.19(3) 1 d P . .
OX9 O -0.067(2) 0.196(2) 0.429(6) 0.13(3) Uiso 0.26(4) 1 d P . .
OX10 O 0.0425(4) 0.2339(4) 0.4327(9) 0.064(3) Uiso 1 1 d . . .

loop_
_atom_site_aniso_label
_atom_site_aniso_U_11
_atom_site_aniso_U_22
_atom_site_aniso_U_33
_atom_site_aniso_U_23
_atom_site_aniso_U_13
_atom_site_aniso_U_12
V6A 0.109(3) 0.085(3) 0.094(3) 0.004(2) 0.010(2) 0.051(2)
V6B 0.109(3) 0.085(3) 0.094(3) 0.004(2) 0.010(2) 0.051(2)
V6C 0.109(3) 0.085(3) 0.094(3) 0.004(2) 0.010(2) 0.051(2)
V6D 0.109(3) 0.085(3) 0.094(3) 0.004(2) 0.010(2) 0.051(2)
As1 0.0316(12) 0.0568(15) 0.0701(14) 0.000 0.000 0.0152(11)
As2 0.0534(10) 0.0555(10) 0.0714(10) 0.0277(8) 0.0298(8) 0.0242(8)
As3 0.0339(11) 0.0675(15) 0.0497(11) 0.000 0.000 0.0227(11)
V1 0.0433(14) 0.0645(17) 0.0323(11) 0.0073(11) 0.0016(10) 0.0208(13)
V2 0.050(2) 0.0394(19) 0.0496(18) 0.000 0.000 0.0194(17)
V3 0.048(2) 0.052(2) 0.068(2) 0.000 0.000 0.0352(19)
V4 0.0506(15) 0.0781(19) 0.0346(11) 0.0073(12) -0.0012(11) 0.0341(14)
V5 0.066(2) 0.097(2) 0.0706(18) -0.0071(17) 0.0075(15) 0.0342(18)
O1 0.021(7) 0.103(11) 0.047(7) 0.000 0.000 0.007(7)
O2 0.052(14) 0.069(14) 0.073(17) 0.000 0.000 0.054(12)
O3 0.071(7) 0.080(8) 0.094(8) 0.029(6) 0.019(6) 0.046(6)
O4 0.044(6) 0.126(10) 0.054(5) 0.016(6) 0.000(5) 0.037(6)
O5 0.092(8) 0.094(8) 0.082(7) 0.052(6) 0.043(6) 0.062(7)
O6 0.069(10) 0.059(9) 0.088(9) 0.000 0.000 0.037(8)
O7 0.034(5) 0.069(7) 0.091(7) 0.040(6) 0.017(5) 0.021(5)
O8 0.057(6) 0.046(6) 0.091(7) 0.001(5) 0.045(6) 0.010(5)
O9 0.053(6) 0.080(7) 0.071(6) 0.022(5) -0.032(5) 0.020(6)
O10 0.059(9) 0.075(10) 0.101(10) 0.000 0.000 0.037(8)
O11 0.099(9) 0.122(10) 0.039(5) 0.009(6) 0.006(5) 0.057(8)
O12 0.052(6) 0.074(7) 0.047(5) 0.019(5) -0.015(4) 0.016(5)
O13 0.047(9) 0.088(12) 0.107(11) 0.000 0.000 0.008(8)
O14 0.020(6) 0.138(13) 0.034(6) 0.000 0.000 0.036(8)
O15 0.069(7) 0.092(8) 0.057(6) -0.021(5) 0.013(5) 0.037(6)
O16 0.109(11) 0.104(11) 0.169(13) -0.035(10) 0.028(10) 0.039(9)
O17 0.105(10) 0.144(12) 0.082(8) -0.019(8) -0.020(7) 0.058(9)
F1 0.059(8) 0.103(10) 0.061(7) 0.000 0.000 0.023(8)
F2 0.052(7) 0.058(7) 0.048(6) 0.000 0.000 0.014(6)
F3 0.074(6) 0.094(7) 0.050(5) -0.003(4) -0.001(4) 0.036(5)
F4 0.032(6) 0.041(6) 0.074(7) 0.000 0.000 -0.002(5)
F5 0.040(6) 0.087(8) 0.046(5) 0.000 0.000 0.047(6)
F6 0.044(6) 0.066(7) 0.060(6) 0.000 0.000 0.044(6)
F7 0.067(6) 0.093(7) 0.065(5) -0.006(5) 0.003(4) 0.033(5)

loop_
_atom_type_symbol
_atom_type_description
_atom_type_scat_dispersion_real
_atom_type_scat_dispersion_imag
_atom_type_scat_source
O O 0.0106 0.0060 'International Tables Vol C Tables 4.2.6.8 and 6.1.1.4'
V V 0.3005 0.5294 'International Tables Vol C Tables 4.2.6.8 and 6.1.1.4'
As As 0.0499 2.0058 'International Tables Vol C Tables 4.2.6.8 and 6.1.1.4'
N N 0.0061 0.0033 'International Tables Vol C Tables 4.2.6.8 and 6.1.1.4'
C C 0.0033 0.0016 'International Tables Vol C Tables 4.2.6.8 and 6.1.1.4'
F F 0.0171 0.0103 'International Tables Vol C Tables 4.2.6.8 and 6.1.1.4'

loop_
_geom_angle_atom_site_label_1
_geom_angle_atom_site_label_2
_geom_angle_atom_site_label_3
_geom_angle
_geom_angle_site_symmetry_1
_geom_angle_site_symmetry_3
_geom_angle_publ_flag
V6C V6A OX10 139.7(9) . . ?
V6C V6A OX7 112.6(18) . . ?
OX10 V6A OX7 107.4(17) . . ?
V6C V6A OX5 58.8(14) . . ?
OX10 V6A OX5 160.8(15) . . ?
OX7 V6A OX5 55(2) . . ?
V6C V6A O17 64.3(6) . . ?
OX10 V6A O17 104.6(8) . . ?
OX7 V6A O17 101.1(17) . . ?
OX5 V6A O17 88.2(14) . . ?
V6C V6A OX4 45(2) . . ?
OX10 V6A OX4 113(2) . . ?
OX7 V6A OX4 123(3) . . ?
OX5 V6A OX4 76(3) . . ?
O17 V6A OX4 106(2) . . ?
V6C V6A V6B 127.5(7) . . ?
OX10 V6A V6B 13.8(6) . . ?
OX7 V6A V6B 118.2(17) . . ?
OX5 V6A V6B 173.4(14) . . ?
O17 V6A V6B 93.4(5) . . ?
OX4 V6A V6B 110(2) . . ?
V6C V6A V6C 36.2(4) . 10_556 ?
OX10 V6A V6C 111.1(6) . 10_556 ?
OX7 V6A V6C 135.8(17) . 10_556 ?
OX5 V6A V6C 82.8(13) . 10_556 ?
O17 V6A V6C 89.5(5) . 10_556 ?
OX4 V6A V6C 18(2) . 10_556 ?
V6B V6A V6C 103.6(3) . 10_556 ?
V6D V6B OX10 139.8(9) . . ?
V6D V6B OX6 109(2) . . ?
OX10 V6B OX6 112(2) . . ?
V6D V6B O16 60.3(7) . . ?
OX10 V6B O16 107.5(8) . . ?
OX6 V6B O16 109(2) . . ?
V6D V6B OX9 57.5(18) . . ?
OX10 V6B OX9 160(2) . . ?
OX6 V6B OX9 52(3) . . ?
O16 V6B OX9 90.8(19) . . ?
V6D V6B OX2 49.5(14) . . ?
OX10 V6B OX2 112.7(14) . . ?
OX6 V6B OX2 109(2) . . ?
O16 V6B OX2 107.2(15) . . ?
OX9 V6B OX2 69(2) . . ?
V6D V6B OX1 27.0(10) . . ?
OX10 V6B OX1 114.7(11) . . ?
OX6 V6B OX1 131(2) . . ?
O16 V6B OX1 71.3(11) . . ?
OX9 V6B OX1 79(2) . . ?
V6D V6B V6A 128.0(7) . . ?
OX6 V6B V6A 123(2) . . ?
O16 V6B V6A 95.8(6) . . ?
OX9 V6B V6A 173.1(18) . . ?
OX2 V6B V6A 111.3(12) . . ?
OX1 V6B V6A 104.9(10) . . ?
V6A V6C OX4 98(3) . . ?
V6A V6C OX5 82.8(16) . . ?
OX4 V6C OX5 102(3) . . ?
V6A V6C O17 78.4(7) . . ?
OX4 V6C O17 154(3) . . ?
OX5 V6C O17 102.7(17) . . ?
V6A V6C O13 175.9(7) . . ?
OX4 V6C O13 85(3) . . ?
OX5 V6C O13 98.8(16) . . ?
O17 V6C O13 97.5(6) . . ?
OX4 V6C OX10 92(3) . . ?
OX5 V6C OX10 103.2(16) . . ?
O17 V6C OX10 76.4(6) . . ?
O13 V6C OX10 157.9(6) . . ?
V6A V6C V6C 126.2(5) . 10_556 ?
OX5 V6C V6C 122.5(16) . 10_556 ?
O17 V6C V6C 128.8(5) . 10_556 ?
O13 V6C V6C 55.9(3) . 10_556 ?
OX10 V6C V6C 111.3(3) . 10_556 ?
V6A V6C F1 90.1(6) . . ?
OX4 V6C F1 78(3) . . ?
OX5 V6C F1 172.9(16) . . ?
O17 V6C F1 76.5(6) . . ?
O13 V6C F1 88.2(5) . . ?
OX10 V6C F1 69.7(4) . . ?
V6C V6C F1 61.4(2) 10_556 . ?
V6A V6C V6A 108.6(7) . 10_556 ?
OX5 V6C V6A 125.8(16) . 10_556 ?
O17 V6C V6A 131.4(6) . 10_556 ?
O13 V6C V6A 73.5(3) . 10_556 ?
OX10 V6C V6A 94.3(4) . 10_556 ?
F1 V6C V6A 55.9(3) . 10_556 ?
V6B V6D OX1 127.0(19) . . ?
V6B V6D OX2 96.3(16) . . ?
OX1 V6D OX2 55.7(19) . . ?
V6B V6D OX9 85(2) . . ?
OX1 V6D OX9 131(3) . . ?
OX2 V6D OX9 89(3) . . ?
V6B V6D O16 81.6(9) . . ?
OX1 V6D O16 109.3(18) . . ?
OX2 V6D O16 159.1(18) . . ?
OX9 V6D O16 111(2) . . ?
V6B V6D O2 175.2(9) . . ?
OX1 V6D O2 54.0(17) . . ?
OX2 V6D O2 87.9(16) . . ?
OX9 V6D O2 97(2) . . ?
O16 V6D O2 93.7(9) . . ?
OX1 V6D OX10 108.0(18) . . ?
OX2 V6D OX10 91.3(16) . . ?
OX9 V6D OX10 106(2) . . ?
O16 V6D OX10 79.3(7) . . ?
O2 V6D OX10 157.6(7) . . ?
V6B V6D OX6 43.0(16) . . ?
OX1 V6D OX6 156(2) . . ?
OX2 V6D OX6 101.0(19) . . ?
OX9 V6D OX6 43(3) . . ?
O16 V6D OX6 91.6(16) . . ?
O2 V6D OX6 138.3(16) . . ?
OX10 V6D OX6 63.7(15) . . ?
V6B V6D V6D 126.4(5) . 10_556 ?
OX1 V6D V6D 14.9(17) . 10_556 ?
OX2 V6D V6D 42.4(13) . 10_556 ?
OX9 V6D V6D 117(2) . 10_556 ?
O16 V6D V6D 124.1(7) . 10_556 ?
O2 V6D V6D 56.0(4) . 10_556 ?
OX10 V6D V6D 110.6(3) . 10_556 ?
OX6 V6D V6D 143.3(14) . 10_556 ?
V6B V6D F1 89.3(7) . . ?
OX1 V6D F1 49.3(17) . . ?
OX2 V6D F1 85.5(16) . . ?
OX9 V6D F1 172(2) . . ?
O16 V6D F1 73.7(6) . . ?
O2 V6D F1 88.8(6) . . ?
OX10 V6D F1 68.8(4) . . ?
OX6 V6D F1 132.1(16) . . ?
V6D V6D F1 61.4(2) 10_556 . ?
O2 As1 O3 106.2(5) . 10_556 ?
O2 As1 O3 106.2(5) . . ?
O3 As1 O3 114.0(7) 10_556 . ?
O2 As1 O1 112.4(9) . . ?
O3 As1 O1 109.0(5) 10_556 . ?
O3 As1 O1 109.0(5) . . ?
O5 As2 O7 112.1(4) . . ?
O5 As2 O9 108.0(6) . 9_556 ?
O7 As2 O9 109.1(5) . 9_556 ?
O5 As2 O8 107.0(5) . . ?
O7 As2 O8 108.7(5) . . ?
O9 As2 O8 112.0(4) 9_556 . ?
O12 As3 O12 113.8(6) . 10_556 ?
O12 As3 O13 107.2(4) . . ?
O12 As3 O13 107.2(4) 10_556 . ?
O12 As3 O14 110.0(4) . . ?
O12 As3 O14 110.0(4) 10_556 . ?
O13 As3 O14 108.5(8) . . ?
O4 V1 F2 100.7(4) . . ?
O4 V1 F3 102.6(5) . . ?
F2 V1 F3 90.7(4) . . ?
O4 V1 O5 100.2(5) . . ?
F2 V1 O5 159.1(5) . . ?
F3 V1 O5 86.5(4) . . ?
O4 V1 O3 99.6(6) . . ?
F2 V1 O3 89.0(5) . . ?
F3 V1 O3 157.4(4) . . ?
O5 V1 O3 85.8(4) . . ?
O4 V1 F4 176.6(4) . . ?
F2 V1 F4 76.0(3) . . ?
F3 V1 F4 77.4(4) . . ?
O5 V1 F4 83.2(4) . . ?
O3 V1 F4 80.6(5) . . ?
O6 V2 F3 100.9(5) . . ?
O6 V2 F3 100.9(5) . 10_556 ?
F3 V2 F3 87.1(5) . 10_556 ?
O6 V2 O7 100.2(5) . 10_556 ?
F3 V2 O7 158.8(4) . 10_556 ?
F3 V2 O7 90.0(4) 10_556 10_556 ?
O6 V2 O7 100.2(5) . . ?
F3 V2 O7 90.0(4) . . ?
F3 V2 O7 158.8(4) 10_556 . ?
O7 V2 O7 85.1(6) 10_556 . ?
O6 V2 F4 176.5(6) . . ?
F3 V2 F4 76.6(3) . . ?
F3 V2 F4 76.6(3) 10_556 . ?
O7 V2 F4 82.3(4) 10_556 . ?
O7 V2 F4 82.3(4) . . ?
O10 V3 F7 100.9(5) . 10_556 ?
O10 V3 F7 100.9(5) . . ?
F7 V3 F7 92.3(6) 10_556 . ?
O10 V3 O8 101.2(5) . 8_556 ?
F7 V3 O8 157.4(5) 10_556 8_556 ?
F7 V3 O8 88.2(4) . 8_556 ?
O10 V3 O8 101.2(5) . 5_554 ?
F7 V3 O8 88.2(4) 10_556 5_554 ?
F7 V3 O8 157.4(5) . 5_554 ?
O8 V3 O8 82.9(7) 8_556 5_554 ?
O10 V3 F6 176.2(6) . . ?
F7 V3 F6 76.5(3) 10_556 . ?
F7 V3 F6 76.5(3) . . ?
O8 V3 F6 81.6(4) 8_556 . ?
O8 V3 F6 81.6(4) 5_554 . ?
O11 V4 F5 101.3(4) . . ?
O11 V4 F7 101.1(5) . . ?
F5 V4 F7 90.7(4) . . ?
O11 V4 O9 100.2(5) . . ?
F5 V4 O9 158.3(4) . . ?
F7 V4 O9 87.2(4) . . ?
O11 V4 O12 101.4(5) . . ?
F5 V4 O12 88.2(4) . . ?
F7 V4 O12 157.2(4) . . ?
O9 V4 O12 85.4(4) . . ?
O11 V4 F6 175.6(5) . . ?
F5 V4 F6 75.4(3) . . ?
F7 V4 F6 76.2(4) . . ?
O9 V4 F6 83.2(4) . . ?
O12 V4 F6 81.5(4) . . ?
O15 V5 O16 103.1(6) . . ?
O15 V5 O17 97.1(6) . . ?
O16 V5 O17 86.0(7) . . ?
O15 V5 O14 104.6(6) . . ?
O16 V5 O14 151.8(6) . . ?
O17 V5 O14 95.9(6) . . ?
O15 V5 O1 105.8(6) . . ?
O16 V5 O1 93.0(7) . . ?
O17 V5 O1 156.6(5) . . ?
O14 V5 O1 74.2(4) . . ?
O15 V5 F1 174.9(6) . . ?
O16 V5 F1 75.5(5) . . ?
O17 V5 F1 77.9(5) . . ?
O14 V5 F1 77.4(5) . . ?
O1 V5 F1 79.3(5) . . ?
O15 V5 V5 136.9(4) . 10_556 ?
O16 V5 V5 108.7(5) . 10_556 ?
O17 V5 V5 113.1(4) . 10_556 ?
O14 V5 V5 44.9(3) . 10_556 ?
O1 V5 V5 45.4(3) . 10_556 ?
F1 V5 V5 47.5(3) . 10_556 ?
As1 O1 V5 119.2(6) . . ?
As1 O1 V5 119.2(6) . 10_556 ?
V5 O1 V5 89.2(6) . 10_556 ?
As1 O2 OX1 116.2(18) . . ?
As1 O2 V6D 119.6(9) . . ?
As1 O2 V6D 119.6(9) . 10_556 ?
V6D O2 V6D 67.9(7) . 10_556 ?
As1 O3 V1 120.9(5) . . ?
As2 O5 V1 131.6(6) . . ?
As2 O7 V2 128.3(5) . . ?
As2 O8 V3 129.6(5) . 9_556 ?
As2 O9 V4 128.5(5) 8_556 . ?
As3 O12 V4 123.7(5) . . ?
As3 O13 V6C 121.8(6) . 10_556 ?
As3 O13 V6C 121.8(6) . . ?
V6C O13 V6C 68.1(6) 10_556 . ?
As3 O14 V5 121.0(6) . 10_556 ?
As3 O14 V5 121.0(6) . . ?
V5 O14 V5 90.3(6) 10_556 . ?
V6D O16 V5 122.5(9) . . ?
V6B O16 V5 121.9(8) . . ?
V6C O17 V5 115.1(7) . . ?
V6A O17 V5 119.6(7) . . ?
V5 F1 V5 84.9(5) 10_556 . ?
V5 F1 V6C 127.5(6) 10_556 . ?
V5 F1 V6C 87.9(3) . . ?
V5 F1 V6C 87.9(3) 10_556 10_556 ?
V5 F1 V6C 127.5(6) . 10_556 ?
V6C F1 V6C 57.1(5) . 10_556 ?
V5 F1 V6D 87.0(3) 10_556 10_556 ?
V5 F1 V6D 126.5(6) . 10_556 ?
V6C F1 V6D 135.7(7) . 10_556 ?
V6C F1 V6D 104.9(4) 10_556 10_556 ?
V5 F1 V6D 126.5(6) 10_556 . ?
V5 F1 V6D 87.0(3) . . ?
V6C F1 V6D 104.9(4) . . ?
V6C F1 V6D 135.7(7) 10_556 . ?
V6D F1 V6D 57.2(5) 10_556 . ?
V1 F2 V1 115.6(6) 10_556 . ?
V2 F3 V1 113.1(4) . . ?
V1 F4 V1 92.4(4) . 10_556 ?
V1 F4 V2 92.8(4) . . ?
V1 F4 V2 92.8(4) 10_556 . ?
V4 F5 V4 114.9(5) . 10_556 ?
V4 F6 V4 94.3(4) 10_556 . ?
V4 F6 V3 93.8(3) 10_556 . ?
V4 F6 V3 93.8(3) . . ?
V3 F7 V4 113.4(5) . . ?
V6D OX1 V6D 150(3) 10_556 . ?
V6D OX1 OX2 76.3(17) 10_556 . ?
V6D OX1 OX2 76.3(17) . . ?
V6D OX1 O2 90.6(18) 10_556 . ?
V6D OX1 O2 90.6(18) . . ?
OX2 OX1 O2 116(3) . . ?
V6D OX1 V6B 142(3) 10_556 . ?
OX2 OX1 V6B 68.8(12) . . ?
O2 OX1 V6B 116.5(9) . . ?
V6D OX1 V6B 142(3) . 10_556 ?
OX2 OX1 V6B 68.8(12) . 10_556 ?
O2 OX1 V6B 116.5(9) . 10_556 ?
V6B OX1 V6B 122.1(17) . 10_556 ?
OX1 OX2 V6D 48.0(14) . 10_556 ?
OX1 OX2 V6D 48.0(14) . . ?
V6D OX2 V6D 95(3) 10_556 . ?
OX1 OX2 V6B 73.8(15) . . ?
V6D OX2 V6B 120(3) 10_556 . ?
OX1 OX2 V6B 73.8(15) . 10_556 ?
V6D OX2 V6B 120(3) . 10_556 ?
V6B OX2 V6B 129(2) . 10_556 ?
V6C OX4 V6C 109(6) . 10_556 ?
V6C OX4 V6A 137(5) . 10_556 ?
V6C OX4 V6A 137(5) 10_556 . ?
V6A OX4 V6A 140(4) 10_556 . ?
V6C OX5 OX7 99(3) . . ?
OX7 OX5 V6A 62(2) . . ?
OX9 OX6 V6B 72(3) . . ?
OX9 OX6 V6D 45(3) . . ?
OX5 OX7 V6A 63(2) . . ?
OX6 OX9 V6D 92(4) . . ?
V6A OX10 V6B 152.6(11) . . ?
V6B OX10 V6C 134.7(8) . . ?
V6A OX10 V6D 135.2(8) . . ?
V6C OX10 V6D 116.0(5) . . ?

loop_
_geom_bond_atom_site_label_1
_geom_bond_atom_site_label_2
_geom_bond_distance
_geom_bond_site_symmetry_2
_geom_bond_publ_flag
V6A V6C 1.170(9) . ?
V6A OX10 1.218(11) . ?
V6A OX7 1.85(5) . ?
V6A OX5 1.87(5) . ?
V6A O17 1.892(17) . ?
V6A OX4 1.95(3) . ?
V6A V6B 2.384(11) . ?
V6A V6C 3.118(11) 10_556 ?
V6B V6D 1.163(9) . ?
V6B OX10 1.236(11) . ?
V6B OX6 1.67(6) . ?
V6B O16 1.865(17) . ?
V6B OX9 1.93(6) . ?
V6B OX2 2.05(2) . ?
V6B OX1 2.116(19) . ?
V6C OX4 1.40(5) . ?
V6C OX5 1.61(4) . ?
V6C O17 1.740(16) . ?
V6C O13 2.035(13) . ?
V6C OX10 2.243(13) . ?
V6C V6C 2.280(15) 10_556 ?
V6C F1 2.384(14) . ?
V6C V6A 3.118(11) 10_556 ?
V6D OX1 1.201(12) . ?
V6D OX2 1.57(3) . ?
V6D OX9 1.63(6) . ?
V6D O16 1.638(16) . ?
V6D O2 2.077(18) . ?
V6D OX10 2.253(13) . ?
V6D OX6 2.32(6) . ?
V6D V6D 2.322(15) 10_556 ?
V6D F1 2.425(13) . ?
As1 O2 1.68(2) . ?
As1 O3 1.696(11) 10_556 ?
As1 O3 1.696(11) . ?
As1 O1 1.700(12) . ?
As2 O5 1.663(11) . ?
As2 O7 1.695(9) . ?
As2 O9 1.702(10) 9_556 ?
As2 O8 1.703(9) . ?
As3 O12 1.650(9) . ?
As3 O12 1.650(9) 10_556 ?
As3 O13 1.661(9) . ?
As3 O14 1.712(11) . ?
V1 O4 1.616(10) . ?
V1 F2 1.861(6) . ?
V1 F3 1.934(9) . ?
V1 O5 1.937(10) . ?
V1 O3 1.981(11) . ?
V1 F4 2.181(7) . ?
V2 O6 1.621(14) . ?
V2 F3 1.903(9) . ?
V2 F3 1.903(9) 10_556 ?
V2 O7 1.940(9) 10_556 ?
V2 O7 1.940(9) . ?
V2 F4 2.238(12) . ?
V3 O10 1.594(16) . ?
V3 F7 1.891(9) 10_556 ?
V3 F7 1.891(9) . ?
V3 O8 1.924(9) 8_556 ?
V3 O8 1.924(9) 5_554 ?
V3 F6 2.194(11) . ?
V4 O11 1.604(11) . ?
V4 F5 1.894(5) . ?
V4 F7 1.929(9) . ?
V4 O9 1.951(9) . ?
V4 O12 1.993(10) . ?
V4 F6 2.178(6) . ?
V5 O15 1.522(10) . ?
V5 O16 1.956(15) . ?
V5 O17 1.988(15) . ?
V5 O14 2.047(10) . ?
V5 O1 2.066(11) . ?
V5 F1 2.149(11) . ?
V5 V5 2.901(6) 10_556 ?
O1 V5 2.066(11) 10_556 ?
O2 OX1 1.68(4) . ?
O2 V6D 2.077(18) 10_556 ?
O8 V3 1.924(9) 9_556 ?
O9 As2 1.702(10) 8_556 ?
O13 V6C 2.035(13) 10_556 ?
O14 V5 2.047(10) 10_556 ?
F1 V5 2.149(11) 10_556 ?
F1 V6C 2.384(14) 10_556 ?
F1 V6D 2.425(13) 10_556 ?
F2 V1 1.861(6) 10_556 ?
F4 V1 2.181(7) 10_556 ?
F5 V4 1.894(5) 10_556 ?
F6 V4 2.178(6) 10_556 ?
OX1 V6D 1.201(12) 10_556 ?
OX1 OX2 1.34(5) . ?
OX1 V6B 2.116(19) 10_556 ?
OX2 V6D 1.57(3) 10_556 ?
OX2 V6B 2.05(2) 10_556 ?
OX4 V6C 1.40(5) 10_556 ?
OX4 V6A 1.95(3) 10_556 ?
OX5 OX7 1.72(7) . ?
OX6 OX9 1.59(8) . ?
